data_7055513
loop_
_publ_author_name
'Klap\"otke, Thomas M.'
'Penger, Alexander'
'Pfl\"uger, Carolin'
'Stierstorfer, J\"org'

_publ_section_title
;
 Melt-cast materials: combining the advantages of highly nitrated azoles
 and open-chain nitramines
;
_journal_issue 7
_journal_name_full 'New J. Chem.'
_journal_page_first 6059
_journal_paper_doi 10.1039/C6NJ00202A
_journal_volume 40
_journal_year 2016
_chemical_formula_moiety 'C5 H7 N7 O6'
_chemical_formula_sum 'C5 H7 N7 O6'
_chemical_formula_weight 261.18
_chemical_name_systematic 1-(4-amino-3,5-dinitropyrazol-1-yl)-2-nitrazapropane
_space_group_crystal_system monoclinic
_space_group_IT_number 14
_space_group_name_Hall '-P 2ybc'
_space_group_name_H-M_alt 'P 1 21/c 1'
_symmetry_space_group_name_Hall '-P 2ybc'
_symmetry_space_group_name_H-M 'P 1 21/c 1'
_atom_sites_solution_hydrogens mixed
_audit_creation_method SHELXL-2014/7
_audit_update_record
;
2016-04-15 deposited with the CCDC.
2016-04-25 downloaded from the CCDC.
;
_cell_angle_alpha 90
_cell_angle_beta 97.579(9)
_cell_angle_gamma 90
_cell_formula_units_Z 4
_cell_length_a 15.9508(16)
_cell_length_b 5.6426(7)
_cell_length_c 10.6832(11)
_cell_measurement_reflns_used 1391
_cell_measurement_temperature 173(2)
_cell_measurement_theta_max 28.7128
_cell_measurement_theta_min 4.2051
_cell_volume 953.13(18)
_computing_cell_refinement
;
CrysAlisPro, Agilent Technologies,
Version 1.171.35.11 (release 16-05-2011 CrysAlis171 .NET)
(compiled May 16 2011,17:55:39)
;
_computing_data_collection
;
CrysAlisPro, Agilent Technologies,
Version 1.171.35.11 (release 16-05-2011 CrysAlis171 .NET)
(compiled May 16 2011,17:55:39)
;
_computing_data_reduction
;
CrysAlisPro, Agilent Technologies,
Version 1.171.35.11 (release 16-05-2011 CrysAlis171 .NET)
(compiled May 16 2011,17:55:39)
;
_computing_molecular_graphics
;
Diamond Version 3.2k (K. Brandenburg, Crystal Impact GbR, Berlin, 2014).
;
_computing_publication_material
;
Diamond Version 3.2k (K. Brandenburg, Crystal Impact GbR, Berlin, 2014).
;
_computing_structure_refinement 'SHELXL-2014/7 (Sheldrick, 2014)'
_computing_structure_solution SIR-92
_diffrn_ambient_temperature 173(2)
_diffrn_detector_area_resol_mean 15.9809
_diffrn_measured_fraction_theta_full 0.996
_diffrn_measured_fraction_theta_max 0.996
_diffrn_measurement_device 'CCD camera on \k-goniostat'
_diffrn_measurement_device_type KappaCCD
_diffrn_measurement_method omega-scan
_diffrn_radiation_type MoK\a
_diffrn_radiation_wavelength 0.71073
_diffrn_reflns_av_R_equivalents 0.0337
_diffrn_reflns_av_unetI/netI 0.0501
_diffrn_reflns_Laue_measured_fraction_full 0.996
_diffrn_reflns_Laue_measured_fraction_max 0.996
_diffrn_reflns_limit_h_max 19
_diffrn_reflns_limit_h_min -19
_diffrn_reflns_limit_k_max 7
_diffrn_reflns_limit_k_min -4
_diffrn_reflns_limit_l_max 13
_diffrn_reflns_limit_l_min -11
_diffrn_reflns_number 3684
_diffrn_reflns_point_group_measured_fraction_full 0.996
_diffrn_reflns_point_group_measured_fraction_max 0.996
_diffrn_reflns_theta_full 25.242
_diffrn_reflns_theta_max 26.362
_diffrn_reflns_theta_min 4.214
_exptl_absorpt_coefficient_mu 0.165
_exptl_absorpt_correction_T_max 1.00000
_exptl_absorpt_correction_T_min 0.87663
_exptl_absorpt_correction_type multi-scan
_exptl_absorpt_process_details
;
CrysAlisPro, Agilent Technologies,
Version 1.171.35.11 (release 16-05-2011 CrysAlis171 .NET)
(compiled May 16 2011,17:55:39)
Empirical absorption correction using spherical harmonics,
 implemented in SCALE3 ABSPACK scaling algorithm.
;
_exptl_crystal_colour yellow
_exptl_crystal_density_diffrn 1.820
_exptl_crystal_description block
_exptl_crystal_F_000 536
_exptl_crystal_size_max 0.15
_exptl_crystal_size_mid 0.15
_exptl_crystal_size_min 0.04
_refine_diff_density_max 0.199
_refine_diff_density_min -0.275
_refine_diff_density_rms 0.061
_refine_ls_extinction_method none
_refine_ls_goodness_of_fit_ref 1.104
_refine_ls_hydrogen_treatment mixed
_refine_ls_matrix_type full
_refine_ls_number_parameters 170
_refine_ls_number_reflns 1929
_refine_ls_number_restraints 0
_refine_ls_restrained_S_all 1.104
_refine_ls_R_factor_all 0.0591
_refine_ls_R_factor_gt 0.0433
_refine_ls_shift/su_max 0.000
_refine_ls_shift/su_mean 0.000
_refine_ls_structure_factor_coef Fsqd
_refine_ls_weighting_details 'w=1/[\s^2^(Fo^2^)+(0.0387P)^2^+0.1854P] where P=(Fo^2^+2Fc^2^)/3'
_refine_ls_weighting_scheme calc
_refine_ls_wR_factor_gt 0.0946
_refine_ls_wR_factor_ref 0.1081
_reflns_Friedel_coverage 0.000
_reflns_number_gt 1528
_reflns_number_total 1929
_reflns_threshold_expression 'I > 2\s(I)'
_cod_data_source_file c6nj00202a2.cif
_cod_data_source_block hx326
_cod_depositor_comments 'Adding full bibliography for 7055507--7055518.cif.'
_cod_database_code 7055513
_shelx_space_group_comment
;
The symmetry employed for this shelxl refinement is uniquely defined
by the following loop, which should always be used as a source of
symmetry information in preference to the above space-group names.
They are only intended as comments.
;

loop_
_space_group_symop_operation_xyz
'x, y, z'
'-x, y+1/2, -z+1/2'
'-x, -y, -z'
'x, -y-1/2, z-1/2'

loop_
_atom_site_label
_atom_site_type_symbol
_atom_site_fract_x
_atom_site_fract_y
_atom_site_fract_z
_atom_site_U_iso_or_equiv
_atom_site_adp_type
_atom_site_occupancy
_atom_site_site_symmetry_order
_atom_site_calc_flag
_atom_site_refinement_flags_posn
_atom_site_refinement_flags_adp
O1 O 0.18117(10) -0.4836(3) 0.51139(14) 0.0355(4) Uani 1 1 d . .
O2 O 0.06221(9) -0.2906(3) 0.47551(15) 0.0359(4) Uani 1 1 d . .
O3 O 0.12755(9) 0.4677(3) 0.19142(15) 0.0359(4) Uani 1 1 d . .
O4 O 0.26000(9) 0.4419(3) 0.16522(14) 0.0297(4) Uani 1 1 d . .
O5 O 0.44726(9) -0.3399(3) 0.08670(13) 0.0276(4) Uani 1 1 d . .
O6 O 0.42632(9) -0.3692(3) 0.28361(13) 0.0265(4) Uani 1 1 d . .
N1 N 0.27396(9) 0.0255(3) 0.31238(14) 0.0175(4) Uani 1 1 d . .
N2 N 0.25804(10) -0.1587(3) 0.38257(14) 0.0202(4) Uani 1 1 d . .
N3 N 0.13813(11) -0.3170(3) 0.46617(16) 0.0257(4) Uani 1 1 d . .
N4 N 0.05401(11) 0.1226(4) 0.32555(19) 0.0319(5) Uani 1 1 d . .
N5 N 0.19746(10) 0.3669(3) 0.20818(15) 0.0232(4) Uani 1 1 d . .
N6 N 0.37990(10) -0.0513(3) 0.17161(14) 0.0186(4) Uani 1 1 d . .
N7 N 0.42015(10) -0.2640(3) 0.18169(15) 0.0203(4) Uani 1 1 d . .
C1 C 0.17622(12) -0.1416(4) 0.39526(18) 0.0211(4) Uani 1 1 d . .
C2 C 0.13558(12) 0.0555(4) 0.33355(17) 0.0203(4) Uani 1 1 d . .
C3 C 0.20205(12) 0.1589(4) 0.28063(18) 0.0192(4) Uani 1 1 d . .
C4 C 0.36232(11) 0.0596(4) 0.28689(17) 0.0185(4) Uani 1 1 d . .
H4A H 0.3738 0.2316 0.2822 0.022 Uiso 1 1 calc R U
H4B H 0.4012 -0.0060 0.3584 0.022 Uiso 1 1 calc R U
C5 C 0.38392(13) 0.0805(4) 0.05476(18) 0.0235(5) Uani 1 1 d . .
H5A H 0.3508 0.2267 0.0559 0.035 Uiso 1 1 calc R U
H5B H 0.3607 -0.0168 -0.0176 0.035 Uiso 1 1 calc R U
H5C H 0.4429 0.1202 0.0476 0.035 Uiso 1 1 calc R U
H1 H 0.0243(14) 0.053(4) 0.379(2) 0.028 Uiso 1 1 d . U
H2 H 0.0412(15) 0.261(5) 0.294(2) 0.028 Uiso 1 1 d . U

loop_
_atom_site_aniso_label
_atom_site_aniso_U_11
_atom_site_aniso_U_22
_atom_site_aniso_U_33
_atom_site_aniso_U_23
_atom_site_aniso_U_13
_atom_site_aniso_U_12
O1 0.0384(9) 0.0345(9) 0.0341(9) 0.0107(7) 0.0071(7) -0.0029(8)
O2 0.0239(8) 0.0431(10) 0.0437(10) -0.0035(8) 0.0156(7) -0.0103(8)
O3 0.0233(8) 0.0362(10) 0.0472(10) 0.0077(8) 0.0010(7) 0.0131(7)
O4 0.0259(8) 0.0292(9) 0.0354(9) 0.0088(7) 0.0087(6) 0.0020(7)
O5 0.0270(8) 0.0294(9) 0.0280(8) -0.0062(7) 0.0100(6) 0.0057(7)
O6 0.0307(8) 0.0240(8) 0.0248(8) 0.0066(6) 0.0033(6) 0.0033(7)
N1 0.0158(8) 0.0203(9) 0.0168(8) 0.0018(7) 0.0037(6) 0.0019(7)
N2 0.0208(8) 0.0217(9) 0.0187(8) 0.0013(7) 0.0052(6) -0.0007(7)
N3 0.0253(9) 0.0309(11) 0.0217(9) -0.0032(8) 0.0063(7) -0.0069(8)
N4 0.0183(9) 0.0398(12) 0.0389(11) 0.0047(10) 0.0081(8) 0.0034(9)
N5 0.0204(9) 0.0252(10) 0.0238(9) -0.0008(8) 0.0020(7) 0.0026(8)
N6 0.0209(8) 0.0170(9) 0.0191(8) 0.0012(7) 0.0070(6) 0.0031(7)
N7 0.0156(8) 0.0203(9) 0.0250(9) -0.0022(8) 0.0026(6) -0.0001(7)
C1 0.0202(9) 0.0255(11) 0.0183(10) -0.0023(9) 0.0051(7) -0.0038(9)
C2 0.0176(9) 0.0246(11) 0.0189(10) -0.0046(8) 0.0035(7) 0.0006(9)
C3 0.0175(9) 0.0205(10) 0.0193(9) -0.0012(8) 0.0020(7) 0.0030(8)
C4 0.0130(9) 0.0200(10) 0.0225(10) -0.0014(8) 0.0028(7) -0.0002(8)
C5 0.0274(10) 0.0262(11) 0.0178(10) 0.0036(9) 0.0066(8) -0.0006(9)

loop_
_atom_type_symbol
_atom_type_description
_atom_type_scat_dispersion_real
_atom_type_scat_dispersion_imag
_atom_type_scat_source
C C 0.0033 0.0016 'International Tables Vol C Tables 4.2.6.8 and 6.1.1.4'
H H 0.0000 0.0000 'International Tables Vol C Tables 4.2.6.8 and 6.1.1.4'
N N 0.0061 0.0033 'International Tables Vol C Tables 4.2.6.8 and 6.1.1.4'
O O 0.0106 0.0060 'International Tables Vol C Tables 4.2.6.8 and 6.1.1.4'

loop_
_geom_angle_atom_site_label_1
_geom_angle_atom_site_label_2
_geom_angle_atom_site_label_3
_geom_angle
N2 N1 C3 110.64(14)
N2 N1 C4 117.62(15)
C3 N1 C4 131.67(16)
N1 N2 C1 105.32(16)
O1 N3 O2 124.35(19)
O1 N3 C1 119.01(17)
O2 N3 C1 116.63(18)
C2 N4 H1 115.6(15)
C2 N4 H2 117.2(16)
H1 N4 H2 122(2)
O4 N5 O3 123.12(17)
O4 N5 C3 120.60(16)
O3 N5 C3 116.27(16)
N7 N6 C4 117.32(15)
N7 N6 C5 116.34(15)
C4 N6 C5 122.95(16)
O5 N7 O6 124.39(17)
O5 N7 N6 117.11(16)
O6 N7 N6 118.50(15)
N2 C1 C2 113.96(18)
N2 C1 N3 119.60(19)
C2 C1 N3 126.43(18)
N4 C2 C3 129.6(2)
N4 C2 C1 129.3(2)
C3 C2 C1 101.12(16)
N1 C3 C2 108.95(17)
N1 C3 N5 125.09(16)
C2 C3 N5 125.95(17)
N6 C4 N1 113.39(15)
N6 C4 H4A 108.9
N1 C4 H4A 108.9
N6 C4 H4B 108.9
N1 C4 H4B 108.9
H4A C4 H4B 107.7
N6 C5 H5A 109.5
N6 C5 H5B 109.5
H5A C5 H5B 109.5
N6 C5 H5C 109.5
H5A C5 H5C 109.5
H5B C5 H5C 109.5

loop_
_geom_bond_atom_site_label_1
_geom_bond_atom_site_label_2
_geom_bond_distance
O1 N3 1.225(2)
O2 N3 1.237(2)
O3 N5 1.243(2)
O4 N5 1.227(2)
O5 N7 1.231(2)
O6 N7 1.233(2)
N1 N2 1.325(2)
N1 C3 1.377(2)
N1 C4 1.483(2)
N2 C1 1.333(2)
N3 C1 1.430(3)
N4 C2 1.347(3)
N4 H1 0.88(2)
N4 H2 0.86(3)
N5 C3 1.403(3)
N6 N7 1.359(2)
N6 C4 1.442(2)
N6 C5 1.462(2)
C1 C2 1.407(3)
C2 C3 1.394(3)
C4 H4A 0.9900
C4 H4B 0.9900
C5 H5A 0.9800
C5 H5B 0.9800
C5 H5C 0.9800

loop_
_geom_torsion_atom_site_label_1
_geom_torsion_atom_site_label_2
_geom_torsion_atom_site_label_3
_geom_torsion_atom_site_label_4
_geom_torsion
C3 N1 N2 C1 0.0(2)
C4 N1 N2 C1 177.30(16)
C4 N6 N7 O5 -168.52(15)
C5 N6 N7 O5 -8.6(2)
C4 N6 N7 O6 12.3(2)
C5 N6 N7 O6 172.21(16)
N1 N2 C1 C2 -0.1(2)
N1 N2 C1 N3 179.52(16)
O1 N3 C1 N2 -1.9(3)
O2 N3 C1 N2 179.41(17)
O1 N3 C1 C2 177.67(18)
O2 N3 C1 C2 -1.1(3)
N2 C1 C2 N4 178.8(2)
N3 C1 C2 N4 -0.8(3)
N2 C1 C2 C3 0.1(2)
N3 C1 C2 C3 -179.42(18)
N2 N1 C3 C2 0.1(2)
C4 N1 C3 C2 -176.72(18)
N2 N1 C3 N5 179.27(17)
C4 N1 C3 N5 2.4(3)
N4 C2 C3 N1 -178.8(2)
C1 C2 C3 N1 -0.1(2)
N4 C2 C3 N5 2.1(4)
C1 C2 C3 N5 -179.29(18)
O4 N5 C3 N1 1.5(3)
O3 N5 C3 N1 -178.27(17)
O4 N5 C3 C2 -179.50(18)
O3 N5 C3 C2 0.7(3)
N7 N6 C4 N1 -99.81(19)
C5 N6 C4 N1 101.7(2)
N2 N1 C4 N6 92.28(19)
C3 N1 C4 N6 -91.1(2)
